data_1522175
loop_
_publ_author_name
'Kotsanidis, P.A.'
'Yakinthos, J.K.'

_publ_section_title
;
 Classical antiferromagnetism in the Tb Ni Ga compound
;
_journal_name_full 'Journal of Magnetism and Magnetic Materials'
_journal_page_first 159
_journal_page_last 162
_journal_volume 81
_journal_year 1989
_chemical_formula_sum 'Ga Ni Tb'
_chemical_name_systematic '(Ga Ni) Tb'
_space_group_IT_number 74
_symmetry_space_group_name_Hall '-I 2b 2'
_symmetry_space_group_name_H-M 'I m m a'
_cell_angle_alpha 90
_cell_angle_beta 90
_cell_angle_gamma 90
_cell_formula_units_Z 4
_cell_length_a 4.302
_cell_length_b 6.88
_cell_length_c 7.347
_cell_volume 217.455
_citation_journal_id_ASTM JMMMDC
_cod_data_source_file Kotsanidis_JMMMDC_1989_280.cif
_cod_data_source_block Ga1Ni1Tb1
_cod_original_cell_volume 217.4548
_cod_original_formula_sum 'Ga1 Ni1 Tb1'
_cod_database_code 1522175

loop_
_symmetry_equiv_pos_as_xyz
x,y,z
-x,-y+1/2,z
x,-y,-z
-x,y+1/2,-z
-x,-y,-z
x,y-1/2,-z
-x,y,z
x,-y-1/2,z
x+1/2,y+1/2,z+1/2
-x+1/2,-y+1,z+1/2
x+1/2,-y+1/2,-z+1/2
-x+1/2,y+1,-z+1/2
-x+1/2,-y+1/2,-z+1/2
x+1/2,y,-z+1/2
-x+1/2,y+1/2,z+1/2
x+1/2,-y,z+1/2

loop_
_atom_site_label
_atom_site_type_symbol
_atom_site_fract_x
_atom_site_fract_y
_atom_site_fract_z
_atom_site_occupancy
_atom_site_U_iso_or_equiv
Tb1 Tb 0 0.25 0.553 1 0.0
Ni1 Ni 0 0.051 0.165 0.5 0.0
Ga1 Ga 0 0.051 0.165 0.5 0.0
